data_7151062
loop_
_publ_author_name
'Ko, Changhong'
'Hsung, Richard P.'

_publ_section_title
;
 An unusual stereoselectivity in the anomeric substitution with
 carbamates promoted by HNTf2.
;
_journal_issue 3
_journal_name_full 'Organic &amp; biomolecular chemistry'
_journal_page_first 431
_journal_page_last 434
_journal_paper_doi 10.1039/b615725d
_journal_volume 5
_journal_year 2007
_chemical_formula_moiety '2(C22 H35 N O4 Si)'
_chemical_formula_sum 'C22 H35 N O4 Si'
_chemical_formula_weight 811.20
_chemical_name_common 05263
_chemical_name_systematic
;
?
;
_space_group_IT_number 14
_symmetry_cell_setting monoclinic
_symmetry_space_group_name_Hall '-P 2ybc'
_symmetry_space_group_name_H-M 'P 1 21/c 1'
_atom_sites_solution_hydrogens geom
_atom_sites_solution_primary direct
_atom_sites_solution_secondary difmap
_audit_creation_method SHELXL-97
_cell_angle_alpha 90.00
_cell_angle_beta 96.878(2)
_cell_angle_gamma 90.00
_cell_formula_units_Z 8
_cell_length_a 18.967(3)
_cell_length_b 12.7861(18)
_cell_length_c 19.491(3)
_cell_measurement_reflns_used 2726
_cell_measurement_temperature 173(2)
_cell_volume 4692.8(12)
_computing_cell_refinement 'SAINT, Bruker'
_computing_data_collection 'SMART, Bruker'
_computing_data_reduction 'SAINT, Bruker'
_computing_molecular_graphics 'SHELXTL, Bruker'
_computing_structure_refinement 'SHELXL-97 (Sheldrick, 1997)'
_computing_structure_solution SIR97
_diffrn_ambient_temperature 173(2)
_diffrn_measured_fraction_theta_full 0.995
_diffrn_measured_fraction_theta_max 0.995
_diffrn_measurement_device_type 'Bruker SMART Platform CCD'
_diffrn_measurement_method 'area detector, omega scans per phi'
_diffrn_radiation_monochromator graphite
_diffrn_radiation_source 'normal-focus sealed tube'
_diffrn_radiation_type MoK\a
_diffrn_radiation_wavelength 0.71073
_diffrn_reflns_av_R_equivalents 0.0984
_diffrn_reflns_av_sigmaI/netI 0.0732
_diffrn_reflns_limit_h_max 22
_diffrn_reflns_limit_h_min -22
_diffrn_reflns_limit_k_max 15
_diffrn_reflns_limit_k_min -15
_diffrn_reflns_limit_l_max 23
_diffrn_reflns_limit_l_min -23
_diffrn_reflns_number 45086
_diffrn_reflns_theta_full 25.11
_diffrn_reflns_theta_max 25.11
_diffrn_reflns_theta_min 1.91
_exptl_absorpt_coefficient_mu 0.125
_exptl_absorpt_correction_T_max 0.9876
_exptl_absorpt_correction_T_min 0.9634
_exptl_absorpt_correction_type multi-scan
_exptl_absorpt_process_details 'SADABS, R. Blessing, 1995'
_exptl_crystal_colour colorless
_exptl_crystal_density_diffrn 1.148
_exptl_crystal_density_method 'not measured'
_exptl_crystal_description plate
_exptl_crystal_F_000 1760
_exptl_crystal_size_max 0.30
_exptl_crystal_size_mid 0.25
_exptl_crystal_size_min 0.10
_refine_diff_density_max 1.200
_refine_diff_density_min -0.317
_refine_diff_density_rms 0.085
_refine_ls_extinction_method none
_refine_ls_goodness_of_fit_ref 1.022
_refine_ls_hydrogen_treatment riding
_refine_ls_matrix_type full
_refine_ls_number_parameters 515
_refine_ls_number_reflns 8336
_refine_ls_number_restraints 0
_refine_ls_restrained_S_all 1.022
_refine_ls_R_factor_all 0.1338
_refine_ls_R_factor_gt 0.0697
_refine_ls_shift/su_max 0.000
_refine_ls_shift/su_mean 0.000
_refine_ls_structure_factor_coef Fsqd
_refine_ls_weighting_details 'calc w=1/[\s^2^(Fo^2^)+(0.1158P)^2^+4.5575P] where P=(Fo^2^+2Fc^2^)/3'
_refine_ls_weighting_scheme calc
_refine_ls_wR_factor_gt 0.1745
_refine_ls_wR_factor_ref 0.2237
_reflns_number_gt 4809
_reflns_number_total 8336
_reflns_threshold_expression >2sigma(I)
_cod_data_source_file b615725d.txt
_cod_data_source_block 05263
_cod_depositor_comments
;
The following automatic conversions were performed:
'_symmetry_cell_setting' value 'Monoclinic' changed to 'monoclinic'
according to '/home/saulius/struct/CIF-dictionaries/cif_core.dic'
dictionary named 'cif_core.dic' version 2.4.1 from 2010-06-29.

Automatic conversion script
Id: cif_fix_enum 1527 2010-12-29 10:47:43Z saulius 
;
_cod_original_cell_volume 4693.0(11)
_cod_original_sg_symbol_H-M P2(1)/c
_cod_database_code 7151062

loop_
_symmetry_equiv_pos_as_xyz
'x, y, z'
'-x, y+1/2, -z+1/2'
'-x, -y, -z'
'x, -y-1/2, z-1/2'

loop_
_atom_site_label
_atom_site_type_symbol
_atom_site_fract_x
_atom_site_fract_y
_atom_site_fract_z
_atom_site_U_iso_or_equiv
_atom_site_adp_type
_atom_site_occupancy
_atom_site_symmetry_multiplicity
_atom_site_calc_flag
_atom_site_refinement_flags
_atom_site_disorder_assembly
_atom_site_disorder_group
O1 O 0.11974(14) 0.7018(2) 0.05859(13) 0.0278(6) Uani 1 1 d . . .
C2 C 0.1662(2) 0.6438(4) 0.0195(2) 0.0366(10) Uani 1 1 d . . .
H2A H 0.2137 0.6382 0.0466 0.044 Uiso 1 1 calc R . .
H2B H 0.1716 0.6818 -0.0238 0.044 Uiso 1 1 calc R . .
C3 C 0.1377(3) 0.5357(4) 0.0023(2) 0.0478(12) Uani 1 1 d . . .
H3A H 0.1705 0.4975 -0.0247 0.057 Uiso 1 1 calc R . .
H3B H 0.0909 0.5405 -0.0260 0.057 Uiso 1 1 calc R . .
C4 C 0.1305(3) 0.4770(3) 0.0700(2) 0.0429(12) Uani 1 1 d . . .
H4A H 0.1082 0.4080 0.0595 0.051 Uiso 1 1 calc R . .
H4B H 0.1780 0.4655 0.0958 0.051 Uiso 1 1 calc R . .
C5 C 0.0852(2) 0.5410(3) 0.1133(2) 0.0303(9) Uani 1 1 d . . .
H5A H 0.0861 0.5080 0.1593 0.036 Uiso 1 1 calc R . .
H5B H 0.0354 0.5404 0.0910 0.036 Uiso 1 1 calc R . .
C6 C 0.1100(2) 0.6542(3) 0.12257(19) 0.0241(8) Uani 1 1 d . . .
C7 C 0.0532(2) 0.7220(3) 0.15225(18) 0.0231(8) Uani 1 1 d . . .
H7 H 0.0732 0.7934 0.1627 0.028 Uiso 1 1 calc R . .
C8 C -0.0138(2) 0.7317(3) 0.1025(2) 0.0344(10) Uani 1 1 d . . .
H8 H -0.0106 0.7668 0.0600 0.041 Uiso 1 1 calc R . .
C9 C -0.0756(2) 0.6956(4) 0.1135(2) 0.0500(13) Uani 1 1 d . . .
H9A H -0.0809 0.6600 0.1554 0.060 Uiso 1 1 calc R . .
H9B H -0.1155 0.7047 0.0796 0.060 Uiso 1 1 calc R . .
O10 O 0.03983(14) 0.6737(2) 0.21486(12) 0.0256(6) Uani 1 1 d . . .
Si11 Si 0.03182(6) 0.72883(8) 0.29017(5) 0.0241(3) Uani 1 1 d . . .
C12 C -0.0567(2) 0.7910(4) 0.2899(3) 0.0488(13) Uani 1 1 d . . .
H12A H -0.0938 0.7382 0.2793 0.073 Uiso 1 1 calc R . .
H12B H -0.0623 0.8462 0.2548 0.073 Uiso 1 1 calc R . .
H12C H -0.0606 0.8213 0.3355 0.073 Uiso 1 1 calc R . .
C13 C 0.1032(3) 0.8277(4) 0.3113(2) 0.0432(12) Uani 1 1 d . . .
H13A H 0.1494 0.7925 0.3185 0.065 Uiso 1 1 calc R . .
H13B H 0.0950 0.8651 0.3536 0.065 Uiso 1 1 calc R . .
H13C H 0.1027 0.8776 0.2731 0.065 Uiso 1 1 calc R . .
C14 C 0.1136(3) 0.5665(4) 0.3540(3) 0.0566(15) Uani 1 1 d . . .
H14A H 0.1171 0.5059 0.3850 0.085 Uiso 1 1 calc R . .
H14B H 0.1496 0.6183 0.3710 0.085 Uiso 1 1 calc R . .
H14C H 0.1215 0.5441 0.3074 0.085 Uiso 1 1 calc R . .
C15 C 0.0271(3) 0.6514(4) 0.4242(2) 0.0463(12) Uani 1 1 d . . .
H15A H 0.0323 0.5918 0.4561 0.069 Uiso 1 1 calc R . .
H15B H -0.0210 0.6800 0.4226 0.069 Uiso 1 1 calc R . .
H15C H 0.0618 0.7054 0.4403 0.069 Uiso 1 1 calc R . .
C16 C -0.0164(3) 0.5323(4) 0.3269(2) 0.0466(12) Uani 1 1 d . . .
H16A H -0.0122 0.4728 0.3589 0.070 Uiso 1 1 calc R . .
H16B H -0.0090 0.5083 0.2806 0.070 Uiso 1 1 calc R . .
H16C H -0.0639 0.5631 0.3256 0.070 Uiso 1 1 calc R . .
C17 C 0.0399(2) 0.6150(3) 0.3517(2) 0.0289(9) Uani 1 1 d . . .
N18 N 0.17615(16) 0.6540(2) 0.17062(16) 0.0250(7) Uani 1 1 d . . .
H18 H 0.1898 0.5926 0.1878 0.030 Uiso 1 1 calc R . .
C19 C 0.2186(2) 0.7351(3) 0.1919(2) 0.0259(9) Uani 1 1 d . . .
O20 O 0.26712(14) 0.7294(2) 0.23881(14) 0.0336(7) Uani 1 1 d . . .
O21 O 0.20291(13) 0.8237(2) 0.15574(13) 0.0278(6) Uani 1 1 d . . .
C22 C 0.2512(2) 0.9084(3) 0.1738(2) 0.0327(10) Uani 1 1 d . . .
H22A H 0.2998 0.8880 0.1654 0.039 Uiso 1 1 calc R . .
H22B H 0.2521 0.9252 0.2235 0.039 Uiso 1 1 calc R . .
C23 C 0.2277(2) 1.0019(3) 0.13116(19) 0.0255(9) Uani 1 1 d . . .
C24 C 0.2629(2) 1.0958(3) 0.1464(2) 0.0350(10) Uani 1 1 d . . .
H24 H 0.3000 1.0987 0.1837 0.042 Uiso 1 1 calc R . .
C25 C 0.2450(3) 1.1848(3) 0.1083(2) 0.0426(12) Uani 1 1 d . . .
H25 H 0.2696 1.2484 0.1197 0.051 Uiso 1 1 calc R . .
C26 C 0.1916(2) 1.1818(3) 0.0538(2) 0.0387(11) Uani 1 1 d . . .
H26 H 0.1794 1.2428 0.0272 0.046 Uiso 1 1 calc R . .
C27 C 0.1560(2) 1.0888(3) 0.0384(2) 0.0336(10) Uani 1 1 d . . .
H27 H 0.1188 1.0865 0.0011 0.040 Uiso 1 1 calc R . .
C28 C 0.1734(2) 0.9990(3) 0.07632(19) 0.0281(9) Uani 1 1 d . . .
H28 H 0.1485 0.9357 0.0650 0.034 Uiso 1 1 calc R . .
O29 O 0.35910(13) 0.4922(2) 0.42825(13) 0.0269(6) Uani 1 1 d . . .
C30 C 0.3002(2) 0.5288(3) 0.4619(2) 0.0347(10) Uani 1 1 d . . .
H30A H 0.2951 0.4845 0.5027 0.042 Uiso 1 1 calc R . .
H30B H 0.2558 0.5233 0.4297 0.042 Uiso 1 1 calc R . .
C31 C 0.3115(3) 0.6404(4) 0.4845(2) 0.0452(12) Uani 1 1 d . . .
H31A H 0.3536 0.6451 0.5197 0.054 Uiso 1 1 calc R . .
H31B H 0.2697 0.6656 0.5056 0.054 Uiso 1 1 calc R . .
C32 C 0.3227(3) 0.7089(4) 0.4226(2) 0.0456(12) Uani 1 1 d . . .
H32A H 0.2781 0.7124 0.3907 0.055 Uiso 1 1 calc R . .
H32B H 0.3351 0.7808 0.4387 0.055 Uiso 1 1 calc R . .
C33 C 0.3818(2) 0.6651(3) 0.3846(2) 0.0324(10) Uani 1 1 d . . .
H33A H 0.4280 0.6746 0.4136 0.039 Uiso 1 1 calc R . .
H33B H 0.3835 0.7045 0.3412 0.039 Uiso 1 1 calc R . .
C34 C 0.3707(2) 0.5493(3) 0.36804(18) 0.0251(9) Uani 1 1 d . . .
C35 C 0.4360(2) 0.4964(3) 0.34230(19) 0.0263(9) Uani 1 1 d . . .
H35 H 0.4240 0.4218 0.3308 0.032 Uiso 1 1 calc R . .
C36 C 0.4989(2) 0.4990(4) 0.3968(2) 0.0405(11) Uani 1 1 d . . .
H36 H 0.4969 0.4572 0.4368 0.049 Uiso 1 1 calc R . .
C37 C 0.5562(3) 0.5544(5) 0.3934(3) 0.0653(17) Uani 1 1 d . . .
H37A H 0.5602 0.5972 0.3542 0.078 Uiso 1 1 calc R . .
H37B H 0.5940 0.5520 0.4301 0.078 Uiso 1 1 calc R . .
O38 O 0.44986(14) 0.5484(2) 0.28149(13) 0.0286(6) Uani 1 1 d . . .
Si39 Si 0.46717(6) 0.49214(9) 0.20915(6) 0.0282(3) Uani 1 1 d . . .
C40 C 0.5563(3) 0.4300(4) 0.2210(3) 0.0581(14) Uani 1 1 d . . .
H40A H 0.5929 0.4843 0.2285 0.087 Uiso 1 1 calc R . .
H40B H 0.5633 0.3897 0.1796 0.087 Uiso 1 1 calc R . .
H40C H 0.5598 0.3833 0.2611 0.087 Uiso 1 1 calc R . .
C41 C 0.3996(3) 0.3901(4) 0.1819(2) 0.0486(13) Uani 1 1 d . . .
H41A H 0.3536 0.4235 0.1678 0.073 Uiso 1 1 calc R . .
H41B H 0.3953 0.3425 0.2205 0.073 Uiso 1 1 calc R . .
H41C H 0.4142 0.3506 0.1429 0.073 Uiso 1 1 calc R . .
C42 C 0.5201(4) 0.6845(4) 0.1717(3) 0.0707(18) Uani 1 1 d . . .
H42A H 0.5172 0.7437 0.1395 0.106 Uiso 1 1 calc R . .
H42B H 0.5676 0.6533 0.1747 0.106 Uiso 1 1 calc R . .
H42C H 0.5112 0.7091 0.2175 0.106 Uiso 1 1 calc R . .
C43 C 0.3905(3) 0.6512(5) 0.1361(3) 0.076(2) Uani 1 1 d . . .
H43A H 0.3889 0.7067 0.1013 0.115 Uiso 1 1 calc R . .
H43B H 0.3800 0.6809 0.1802 0.115 Uiso 1 1 calc R . .
H43C H 0.3552 0.5976 0.1209 0.115 Uiso 1 1 calc R . .
C44 C 0.4819(3) 0.5613(4) 0.0757(2) 0.0511(13) Uani 1 1 d . . .
H44A H 0.4789 0.6188 0.0422 0.077 Uiso 1 1 calc R . .
H44B H 0.4481 0.5064 0.0591 0.077 Uiso 1 1 calc R . .
H44C H 0.5301 0.5325 0.0812 0.077 Uiso 1 1 calc R . .
C45 C 0.4641(2) 0.6022(3) 0.1455(2) 0.0382(11) Uani 1 1 d . . .
N46 N 0.30930(16) 0.5435(2) 0.31416(16) 0.0256(7) Uani 1 1 d . . .
H46 H 0.2952 0.6035 0.2951 0.031 Uiso 1 1 calc R . .
C47 C 0.2718(2) 0.4593(3) 0.29004(19) 0.0242(8) Uani 1 1 d . . .
O48 O 0.22367(14) 0.4618(2) 0.24234(14) 0.0317(7) Uani 1 1 d . . .
O49 O 0.29114(14) 0.3708(2) 0.32464(14) 0.0289(6) Uani 1 1 d . . .
C50 C 0.2454(2) 0.2817(3) 0.3081(2) 0.0371(11) Uani 1 1 d . . .
H50A H 0.2476 0.2600 0.2596 0.045 Uiso 1 1 calc R . .
H50B H 0.1957 0.3003 0.3133 0.045 Uiso 1 1 calc R . .
C51 C 0.2699(2) 0.1945(3) 0.3561(2) 0.0267(9) Uani 1 1 d . . .
C52 C 0.2528(2) 0.0923(3) 0.3366(2) 0.0360(10) Uani 1 1 d . . .
H52 H 0.2262 0.0791 0.2930 0.043 Uiso 1 1 calc R . .
C53 C 0.2741(2) 0.0099(3) 0.3797(2) 0.0413(11) Uani 1 1 d . . .
H53 H 0.2625 -0.0597 0.3657 0.050 Uiso 1 1 calc R . .
C54 C 0.3120(2) 0.0286(3) 0.4432(2) 0.0414(11) Uani 1 1 d . . .
H54 H 0.3263 -0.0284 0.4730 0.050 Uiso 1 1 calc R . .
C55 C 0.3296(3) 0.1295(4) 0.4640(2) 0.0437(12) Uani 1 1 d . . .
H55 H 0.3557 0.1418 0.5080 0.052 Uiso 1 1 calc R . .
C56 C 0.3089(2) 0.2132(3) 0.4205(2) 0.0355(10) Uani 1 1 d . . .
H56 H 0.3213 0.2827 0.4344 0.043 Uiso 1 1 calc R . .

loop_
_atom_site_aniso_label
_atom_site_aniso_U_11
_atom_site_aniso_U_22
_atom_site_aniso_U_33
_atom_site_aniso_U_23
_atom_site_aniso_U_13
_atom_site_aniso_U_12
O1 0.0316(15) 0.0299(15) 0.0223(14) 0.0056(12) 0.0052(11) 0.0041(12)
C2 0.036(2) 0.051(3) 0.025(2) 0.002(2) 0.0130(19) 0.002(2)
C3 0.057(3) 0.050(3) 0.040(3) -0.014(2) 0.020(2) -0.003(2)
C4 0.053(3) 0.030(2) 0.048(3) -0.007(2) 0.012(2) 0.001(2)
C5 0.038(2) 0.024(2) 0.028(2) 0.0013(17) 0.0029(18) -0.0012(18)
C6 0.025(2) 0.027(2) 0.021(2) 0.0037(16) 0.0022(16) 0.0047(16)
C7 0.026(2) 0.023(2) 0.0191(19) 0.0024(16) -0.0006(15) 0.0022(16)
C8 0.033(2) 0.042(3) 0.026(2) 0.0044(19) -0.0027(18) 0.010(2)
C9 0.036(3) 0.077(4) 0.034(3) -0.004(2) -0.007(2) 0.002(3)
O10 0.0311(15) 0.0273(15) 0.0183(13) 0.0007(11) 0.0025(11) 0.0004(12)
Si11 0.0261(6) 0.0239(6) 0.0219(6) -0.0018(4) 0.0019(4) 0.0005(5)
C12 0.045(3) 0.047(3) 0.054(3) -0.003(2) 0.004(2) 0.023(2)
C13 0.053(3) 0.047(3) 0.029(2) -0.005(2) 0.000(2) -0.018(2)
C14 0.045(3) 0.075(4) 0.052(3) 0.035(3) 0.014(2) 0.025(3)
C15 0.059(3) 0.056(3) 0.024(2) -0.001(2) 0.006(2) -0.012(3)
C16 0.070(3) 0.032(3) 0.041(3) 0.000(2) 0.018(2) -0.015(2)
C17 0.025(2) 0.039(2) 0.023(2) 0.0034(18) 0.0049(17) 0.0014(18)
N18 0.0241(17) 0.0224(17) 0.0278(18) 0.0075(14) 0.0005(14) 0.0047(14)
C19 0.026(2) 0.023(2) 0.029(2) 0.0072(17) 0.0045(17) 0.0083(17)
O20 0.0289(16) 0.0347(17) 0.0346(16) 0.0113(13) -0.0072(13) 0.0016(13)
O21 0.0277(15) 0.0213(14) 0.0321(15) 0.0090(12) -0.0056(12) -0.0034(11)
C22 0.035(2) 0.027(2) 0.034(2) 0.0053(18) -0.0082(18) -0.0068(18)
C23 0.024(2) 0.028(2) 0.025(2) 0.0027(17) 0.0063(16) 0.0012(17)
C24 0.041(3) 0.032(2) 0.031(2) 0.0057(19) 0.0001(19) -0.012(2)
C25 0.062(3) 0.029(2) 0.037(3) 0.002(2) 0.002(2) -0.015(2)
C26 0.054(3) 0.027(2) 0.037(3) 0.008(2) 0.010(2) 0.005(2)
C27 0.037(2) 0.036(2) 0.028(2) 0.0065(19) 0.0043(18) 0.010(2)
C28 0.027(2) 0.030(2) 0.027(2) -0.0011(17) 0.0031(17) 0.0017(18)
O29 0.0293(15) 0.0304(15) 0.0213(14) 0.0080(11) 0.0035(11) 0.0077(12)
C30 0.033(2) 0.044(3) 0.028(2) 0.0045(19) 0.0086(18) 0.010(2)
C31 0.056(3) 0.046(3) 0.034(3) -0.004(2) 0.005(2) 0.014(2)
C32 0.056(3) 0.034(3) 0.046(3) -0.008(2) 0.002(2) 0.009(2)
C33 0.036(2) 0.027(2) 0.032(2) 0.0028(18) -0.0081(18) -0.0018(18)
C34 0.026(2) 0.030(2) 0.0183(19) 0.0058(16) -0.0025(15) 0.0023(17)
C35 0.025(2) 0.031(2) 0.022(2) 0.0041(17) 0.0007(16) 0.0018(17)
C36 0.030(2) 0.064(3) 0.026(2) 0.009(2) -0.0034(18) 0.011(2)
C37 0.028(3) 0.116(5) 0.049(3) 0.012(3) -0.011(2) -0.012(3)
O38 0.0284(15) 0.0366(16) 0.0210(14) 0.0030(12) 0.0039(11) -0.0020(12)
Si39 0.0266(6) 0.0300(6) 0.0280(6) -0.0008(5) 0.0040(5) 0.0000(5)
C40 0.048(3) 0.058(4) 0.068(4) 0.002(3) 0.010(3) 0.019(3)
C41 0.057(3) 0.051(3) 0.039(3) -0.015(2) 0.012(2) -0.016(3)
C42 0.119(5) 0.042(3) 0.058(4) -0.007(3) 0.038(4) -0.023(3)
C43 0.087(4) 0.094(5) 0.052(3) 0.032(3) 0.023(3) 0.048(4)
C44 0.063(3) 0.062(3) 0.031(3) -0.005(2) 0.018(2) -0.004(3)
C45 0.050(3) 0.039(3) 0.028(2) 0.004(2) 0.013(2) 0.004(2)
N46 0.0265(17) 0.0234(17) 0.0256(18) 0.0061(14) -0.0025(14) 0.0033(14)
C47 0.025(2) 0.027(2) 0.022(2) 0.0080(17) 0.0053(16) 0.0052(17)
O48 0.0307(15) 0.0309(16) 0.0307(16) 0.0067(12) -0.0085(13) 0.0022(12)
O49 0.0298(15) 0.0219(14) 0.0329(16) 0.0094(12) -0.0053(12) -0.0013(12)
C50 0.040(3) 0.027(2) 0.041(3) 0.0060(19) -0.010(2) -0.004(2)
C51 0.025(2) 0.025(2) 0.031(2) 0.0039(17) 0.0060(17) 0.0018(17)
C52 0.042(3) 0.031(2) 0.035(2) 0.0036(19) 0.001(2) -0.006(2)
C53 0.051(3) 0.028(2) 0.046(3) 0.004(2) 0.010(2) -0.006(2)
C54 0.045(3) 0.031(3) 0.049(3) 0.017(2) 0.005(2) 0.005(2)
C55 0.058(3) 0.036(3) 0.036(3) 0.010(2) 0.000(2) 0.004(2)
C56 0.046(3) 0.030(2) 0.028(2) 0.0023(18) -0.0037(19) 0.005(2)

loop_
_atom_type_symbol
_atom_type_description
_atom_type_scat_dispersion_real
_atom_type_scat_dispersion_imag
_atom_type_scat_source
C C 0.0033 0.0016 'International Tables Vol C Tables 4.2.6.8 and 6.1.1.4'
H H 0.0000 0.0000 'International Tables Vol C Tables 4.2.6.8 and 6.1.1.4'
N N 0.0061 0.0033 'International Tables Vol C Tables 4.2.6.8 and 6.1.1.4'
O O 0.0106 0.0060 'International Tables Vol C Tables 4.2.6.8 and 6.1.1.4'
Si Si 0.0817 0.0704 'International Tables Vol C Tables 4.2.6.8 and 6.1.1.4'

loop_
_geom_angle_atom_site_label_1
_geom_angle_atom_site_label_2
_geom_angle_atom_site_label_3
_geom_angle
_geom_angle_site_symmetry_1
_geom_angle_site_symmetry_3
_geom_angle_publ_flag
C6 O1 C2 113.3(3) . . ?
O1 C2 C3 111.4(3) . . ?
O1 C2 H2A 109.3 . . ?
C3 C2 H2A 109.3 . . ?
O1 C2 H2B 109.3 . . ?
C3 C2 H2B 109.3 . . ?
H2A C2 H2B 108.0 . . ?
C2 C3 C4 108.8(4) . . ?
C2 C3 H3A 109.9 . . ?
C4 C3 H3A 109.9 . . ?
C2 C3 H3B 109.9 . . ?
C4 C3 H3B 109.9 . . ?
H3A C3 H3B 108.3 . . ?
C5 C4 C3 109.2(4) . . ?
C5 C4 H4A 109.8 . . ?
C3 C4 H4A 109.8 . . ?
C5 C4 H4B 109.8 . . ?
C3 C4 H4B 109.8 . . ?
H4A C4 H4B 108.3 . . ?
C4 C5 C6 113.0(3) . . ?
C4 C5 H5A 109.0 . . ?
C6 C5 H5A 109.0 . . ?
C4 C5 H5B 109.0 . . ?
C6 C5 H5B 109.0 . . ?
H5A C5 H5B 107.8 . . ?
O1 C6 N18 111.7(3) . . ?
O1 C6 C5 111.9(3) . . ?
N18 C6 C5 107.6(3) . . ?
O1 C6 C7 104.9(3) . . ?
N18 C6 C7 109.9(3) . . ?
C5 C6 C7 110.9(3) . . ?
O10 C7 C8 111.5(3) . . ?
O10 C7 C6 106.4(3) . . ?
C8 C7 C6 112.1(3) . . ?
O10 C7 H7 108.9 . . ?
C8 C7 H7 108.9 . . ?
C6 C7 H7 108.9 . . ?
C9 C8 C7 124.8(4) . . ?
C9 C8 H8 117.6 . . ?
C7 C8 H8 117.6 . . ?
C8 C9 H9A 120.0 . . ?
C8 C9 H9B 120.0 . . ?
H9A C9 H9B 120.0 . . ?
C7 O10 Si11 128.7(2) . . ?
O10 Si11 C12 111.06(19) . . ?
O10 Si11 C13 110.17(18) . . ?
C12 Si11 C13 110.1(2) . . ?
O10 Si11 C17 103.14(16) . . ?
C12 Si11 C17 109.7(2) . . ?
C13 Si11 C17 112.5(2) . . ?
Si11 C12 H12A 109.5 . . ?
Si11 C12 H12B 109.5 . . ?
H12A C12 H12B 109.5 . . ?
Si11 C12 H12C 109.5 . . ?
H12A C12 H12C 109.5 . . ?
H12B C12 H12C 109.5 . . ?
Si11 C13 H13A 109.5 . . ?
Si11 C13 H13B 109.5 . . ?
H13A C13 H13B 109.5 . . ?
Si11 C13 H13C 109.5 . . ?
H13A C13 H13C 109.5 . . ?
H13B C13 H13C 109.5 . . ?
C17 C14 H14A 109.5 . . ?
C17 C14 H14B 109.5 . . ?
H14A C14 H14B 109.5 . . ?
C17 C14 H14C 109.5 . . ?
H14A C14 H14C 109.5 . . ?
H14B C14 H14C 109.5 . . ?
C17 C15 H15A 109.5 . . ?
C17 C15 H15B 109.5 . . ?
H15A C15 H15B 109.5 . . ?
C17 C15 H15C 109.5 . . ?
H15A C15 H15C 109.5 . . ?
H15B C15 H15C 109.5 . . ?
C17 C16 H16A 109.5 . . ?
C17 C16 H16B 109.5 . . ?
H16A C16 H16B 109.5 . . ?
C17 C16 H16C 109.5 . . ?
H16A C16 H16C 109.5 . . ?
H16B C16 H16C 109.5 . . ?
C14 C17 C15 110.0(4) . . ?
C14 C17 C16 109.2(4) . . ?
C15 C17 C16 108.4(3) . . ?
C14 C17 Si11 109.8(3) . . ?
C15 C17 Si11 110.1(3) . . ?
C16 C17 Si11 109.4(3) . . ?
C19 N18 C6 128.8(3) . . ?
C19 N18 H18 115.6 . . ?
C6 N18 H18 115.6 . . ?
O20 C19 N18 123.7(3) . . ?
O20 C19 O21 122.8(4) . . ?
N18 C19 O21 113.5(3) . . ?
C19 O21 C22 114.3(3) . . ?
O21 C22 C23 109.2(3) . . ?
O21 C22 H22A 109.8 . . ?
C23 C22 H22A 109.8 . . ?
O21 C22 H22B 109.8 . . ?
C23 C22 H22B 109.8 . . ?
H22A C22 H22B 108.3 . . ?
C24 C23 C28 118.7(4) . . ?
C24 C23 C22 118.0(3) . . ?
C28 C23 C22 123.4(4) . . ?
C25 C24 C23 121.2(4) . . ?
C25 C24 H24 119.4 . . ?
C23 C24 H24 119.4 . . ?
C24 C25 C26 120.2(4) . . ?
C24 C25 H25 119.9 . . ?
C26 C25 H25 119.9 . . ?
C25 C26 C27 119.1(4) . . ?
C25 C26 H26 120.4 . . ?
C27 C26 H26 120.4 . . ?
C26 C27 C28 121.2(4) . . ?
C26 C27 H27 119.4 . . ?
C28 C27 H27 119.4 . . ?
C27 C28 C23 119.7(4) . . ?
C27 C28 H28 120.1 . . ?
C23 C28 H28 120.1 . . ?
C34 O29 C30 114.4(3) . . ?
O29 C30 C31 110.5(4) . . ?
O29 C30 H30A 109.5 . . ?
C31 C30 H30A 109.5 . . ?
O29 C30 H30B 109.5 . . ?
C31 C30 H30B 109.5 . . ?
H30A C30 H30B 108.1 . . ?
C30 C31 C32 110.1(4) . . ?
C30 C31 H31A 109.6 . . ?
C32 C31 H31A 109.6 . . ?
C30 C31 H31B 109.6 . . ?
C32 C31 H31B 109.6 . . ?
H31A C31 H31B 108.2 . . ?
C33 C32 C31 110.7(4) . . ?
C33 C32 H32A 109.5 . . ?
C31 C32 H32A 109.5 . . ?
C33 C32 H32B 109.5 . . ?
C31 C32 H32B 109.5 . . ?
H32A C32 H32B 108.1 . . ?
C32 C33 C34 111.7(4) . . ?
C32 C33 H33A 109.3 . . ?
C34 C33 H33A 109.3 . . ?
C32 C33 H33B 109.3 . . ?
C34 C33 H33B 109.3 . . ?
H33A C33 H33B 107.9 . . ?
O29 C34 N46 112.0(3) . . ?
O29 C34 C33 110.8(3) . . ?
N46 C34 C33 106.2(3) . . ?
O29 C34 C35 104.6(3) . . ?
N46 C34 C35 110.0(3) . . ?
C33 C34 C35 113.4(3) . . ?
O38 C35 C36 111.9(3) . . ?
O38 C35 C34 107.7(3) . . ?
C36 C35 C34 111.1(3) . . ?
O38 C35 H35 108.7 . . ?
C36 C35 H35 108.7 . . ?
C34 C35 H35 108.7 . . ?
C37 C36 C35 124.9(4) . . ?
C37 C36 H36 117.6 . . ?
C35 C36 H36 117.6 . . ?
C36 C37 H37A 120.0 . . ?
C36 C37 H37B 120.0 . . ?
H37A C37 H37B 120.0 . . ?
C35 O38 Si39 126.1(3) . . ?
O38 Si39 C40 110.6(2) . . ?
O38 Si39 C41 110.40(18) . . ?
C40 Si39 C41 108.8(3) . . ?
O38 Si39 C45 104.16(17) . . ?
C40 Si39 C45 111.1(2) . . ?
C41 Si39 C45 111.9(2) . . ?
Si39 C40 H40A 109.5 . . ?
Si39 C40 H40B 109.5 . . ?
H40A C40 H40B 109.5 . . ?
Si39 C40 H40C 109.5 . . ?
H40A C40 H40C 109.5 . . ?
H40B C40 H40C 109.5 . . ?
Si39 C41 H41A 109.5 . . ?
Si39 C41 H41B 109.5 . . ?
H41A C41 H41B 109.5 . . ?
Si39 C41 H41C 109.5 . . ?
H41A C41 H41C 109.5 . . ?
H41B C41 H41C 109.5 . . ?
C45 C42 H42A 109.5 . . ?
C45 C42 H42B 109.5 . . ?
H42A C42 H42B 109.5 . . ?
C45 C42 H42C 109.5 . . ?
H42A C42 H42C 109.5 . . ?
H42B C42 H42C 109.5 . . ?
C45 C43 H43A 109.5 . . ?
C45 C43 H43B 109.5 . . ?
H43A C43 H43B 109.5 . . ?
C45 C43 H43C 109.5 . . ?
H43A C43 H43C 109.5 . . ?
H43B C43 H43C 109.5 . . ?
C45 C44 H44A 109.5 . . ?
C45 C44 H44B 109.5 . . ?
H44A C44 H44B 109.5 . . ?
C45 C44 H44C 109.5 . . ?
H44A C44 H44C 109.5 . . ?
H44B C44 H44C 109.5 . . ?
C43 C45 C44 109.3(4) . . ?
C43 C45 C42 110.2(5) . . ?
C44 C45 C42 108.1(4) . . ?
C43 C45 Si39 110.1(3) . . ?
C44 C45 Si39 109.8(3) . . ?
C42 C45 Si39 109.3(3) . . ?
C47 N46 C34 129.1(3) . . ?
C47 N46 H46 115.5 . . ?
C34 N46 H46 115.5 . . ?
O48 C47 N46 124.1(3) . . ?
O48 C47 O49 122.4(4) . . ?
N46 C47 O49 113.4(3) . . ?
C47 O49 C50 115.5(3) . . ?
O49 C50 C51 108.4(3) . . ?
O49 C50 H50A 110.0 . . ?
C51 C50 H50A 110.0 . . ?
O49 C50 H50B 110.0 . . ?
C51 C50 H50B 110.0 . . ?
H50A C50 H50B 108.4 . . ?
C52 C51 C56 119.2(4) . . ?
C52 C51 C50 119.1(4) . . ?
C56 C51 C50 121.7(4) . . ?
C53 C52 C51 120.7(4) . . ?
C53 C52 H52 119.6 . . ?
C51 C52 H52 119.6 . . ?
C54 C53 C52 120.0(4) . . ?
C54 C53 H53 120.0 . . ?
C52 C53 H53 120.0 . . ?
C53 C54 C55 120.5(4) . . ?
C53 C54 H54 119.7 . . ?
C55 C54 H54 119.7 . . ?
C54 C55 C56 119.9(4) . . ?
C54 C55 H55 120.0 . . ?
C56 C55 H55 120.0 . . ?
C55 C56 C51 119.6(4) . . ?
C55 C56 H56 120.2 . . ?
C51 C56 H56 120.2 . . ?

loop_
_geom_bond_atom_site_label_1
_geom_bond_atom_site_label_2
_geom_bond_distance
_geom_bond_site_symmetry_2
_geom_bond_publ_flag
O1 C6 1.420(4) . ?
O1 C2 1.438(5) . ?
C2 C3 1.507(6) . ?
C2 H2A 0.9900 . ?
C2 H2B 0.9900 . ?
C3 C4 1.538(6) . ?
C3 H3A 0.9900 . ?
C3 H3B 0.9900 . ?
C4 C5 1.515(6) . ?
C4 H4A 0.9900 . ?
C4 H4B 0.9900 . ?
C5 C6 1.525(5) . ?
C5 H5A 0.9900 . ?
C5 H5B 0.9900 . ?
C6 N18 1.472(5) . ?
C6 C7 1.548(5) . ?
C7 O10 1.417(4) . ?
C7 C8 1.509(5) . ?
C7 H7 1.0000 . ?
C8 C9 1.303(6) . ?
C8 H8 0.9500 . ?
C9 H9A 0.9500 . ?
C9 H9B 0.9500 . ?
O10 Si11 1.652(3) . ?
Si11 C12 1.856(4) . ?
Si11 C13 1.862(4) . ?
Si11 C17 1.880(4) . ?
C12 H12A 0.9800 . ?
C12 H12B 0.9800 . ?
C12 H12C 0.9800 . ?
C13 H13A 0.9800 . ?
C13 H13B 0.9800 . ?
C13 H13C 0.9800 . ?
C14 C17 1.525(6) . ?
C14 H14A 0.9800 . ?
C14 H14B 0.9800 . ?
C14 H14C 0.9800 . ?
C15 C17 1.535(6) . ?
C15 H15A 0.9800 . ?
C15 H15B 0.9800 . ?
C15 H15C 0.9800 . ?
C16 C17 1.539(6) . ?
C16 H16A 0.9800 . ?
C16 H16B 0.9800 . ?
C16 H16C 0.9800 . ?
N18 C19 1.347(5) . ?
N18 H18 0.8800 . ?
C19 O20 1.219(4) . ?
C19 O21 1.348(4) . ?
O21 C22 1.435(4) . ?
C22 C23 1.494(5) . ?
C22 H22A 0.9900 . ?
C22 H22B 0.9900 . ?
C23 C24 1.388(6) . ?
C23 C28 1.393(5) . ?
C24 C25 1.378(6) . ?
C24 H24 0.9500 . ?
C25 C26 1.379(6) . ?
C25 H25 0.9500 . ?
C26 C27 1.383(6) . ?
C26 H26 0.9500 . ?
C27 C28 1.384(6) . ?
C27 H27 0.9500 . ?
C28 H28 0.9500 . ?
O29 C34 1.422(4) . ?
O29 C30 1.441(5) . ?
C30 C31 1.500(6) . ?
C30 H30A 0.9900 . ?
C30 H30B 0.9900 . ?
C31 C32 1.525(6) . ?
C31 H31A 0.9900 . ?
C31 H31B 0.9900 . ?
C32 C33 1.522(6) . ?
C32 H32A 0.9900 . ?
C32 H32B 0.9900 . ?
C33 C34 1.524(6) . ?
C33 H33A 0.9900 . ?
C33 H33B 0.9900 . ?
C34 N46 1.473(5) . ?
C34 C35 1.547(5) . ?
C35 O38 1.411(4) . ?
C35 C36 1.500(5) . ?
C35 H35 1.0000 . ?
C36 C37 1.306(7) . ?
C36 H36 0.9500 . ?
C37 H37A 0.9500 . ?
C37 H37B 0.9500 . ?
O38 Si39 1.650(3) . ?
Si39 C40 1.857(5) . ?
Si39 C41 1.862(5) . ?
Si39 C45 1.872(4) . ?
C40 H40A 0.9800 . ?
C40 H40B 0.9800 . ?
C40 H40C 0.9800 . ?
C41 H41A 0.9800 . ?
C41 H41B 0.9800 . ?
C41 H41C 0.9800 . ?
C42 C45 1.538(7) . ?
C42 H42A 0.9800 . ?
C42 H42B 0.9800 . ?
C42 H42C 0.9800 . ?
C43 C45 1.521(7) . ?
C43 H43A 0.9800 . ?
C43 H43B 0.9800 . ?
C43 H43C 0.9800 . ?
C44 C45 1.533(6) . ?
C44 H44A 0.9800 . ?
C44 H44B 0.9800 . ?
C44 H44C 0.9800 . ?
N46 C47 1.343(5) . ?
N46 H46 0.8800 . ?
C47 O48 1.223(4) . ?
C47 O49 1.346(4) . ?
O49 C50 1.444(5) . ?
C50 C51 1.494(5) . ?
C50 H50A 0.9900 . ?
C50 H50B 0.9900 . ?
C51 C52 1.387(6) . ?
C51 C56 1.400(6) . ?
C52 C53 1.378(6) . ?
C52 H52 0.9500 . ?
C53 C54 1.376(6) . ?
C53 H53 0.9500 . ?
C54 C55 1.381(6) . ?
C54 H54 0.9500 . ?
C55 C56 1.393(6) . ?
C55 H55 0.9500 . ?
C56 H56 0.9500 . ?

loop_
_geom_hbond_atom_site_label_D
_geom_hbond_atom_site_label_H
_geom_hbond_atom_site_label_A
_geom_hbond_distance_DH
_geom_hbond_distance_HA
_geom_hbond_distance_DA
_geom_hbond_angle_DHA
_geom_hbond_site_symmetry_A
N18 H18 O48 0.88 2.04 2.917(4) 170.9 .
N46 H46 O20 0.88 1.99 2.858(4) 171.3 .

loop_
_geom_torsion_atom_site_label_1
_geom_torsion_atom_site_label_2
_geom_torsion_atom_site_label_3
_geom_torsion_atom_site_label_4
_geom_torsion
_geom_torsion_site_symmetry_1
_geom_torsion_site_symmetry_2
_geom_torsion_site_symmetry_3
_geom_torsion_site_symmetry_4
_geom_torsion_publ_flag
C6 O1 C2 C3 60.3(4) . . . . ?
O1 C2 C3 C4 -59.7(5) . . . . ?
C2 C3 C4 C5 54.9(5) . . . . ?
C3 C4 C5 C6 -50.9(5) . . . . ?
C2 O1 C6 N18 66.6(4) . . . . ?
C2 O1 C6 C5 -54.1(4) . . . . ?
C2 O1 C6 C7 -174.4(3) . . . . ?
C4 C5 C6 O1 50.3(4) . . . . ?
C4 C5 C6 N18 -72.7(4) . . . . ?
C4 C5 C6 C7 167.1(3) . . . . ?
O1 C6 C7 O10 177.4(3) . . . . ?
N18 C6 C7 O10 -62.4(4) . . . . ?
C5 C6 C7 O10 56.4(4) . . . . ?
O1 C6 C7 C8 55.3(4) . . . . ?
N18 C6 C7 C8 175.5(3) . . . . ?
C5 C6 C7 C8 -65.7(4) . . . . ?
O10 C7 C8 C9 -3.5(6) . . . . ?
C6 C7 C8 C9 115.6(5) . . . . ?
C8 C7 O10 Si11 -101.7(4) . . . . ?
C6 C7 O10 Si11 135.8(3) . . . . ?
C7 O10 Si11 C12 77.5(3) . . . . ?
C7 O10 Si11 C13 -44.8(3) . . . . ?
C7 O10 Si11 C17 -165.1(3) . . . . ?
O10 Si11 C17 C14 63.7(3) . . . . ?
C12 Si11 C17 C14 -177.9(3) . . . . ?
C13 Si11 C17 C14 -55.0(4) . . . . ?
O10 Si11 C17 C15 -175.1(3) . . . . ?
C12 Si11 C17 C15 -56.7(3) . . . . ?
C13 Si11 C17 C15 66.2(3) . . . . ?
O10 Si11 C17 C16 -56.1(3) . . . . ?
C12 Si11 C17 C16 62.3(3) . . . . ?
C13 Si11 C17 C16 -174.8(3) . . . . ?
O1 C6 N18 C19 53.9(5) . . . . ?
C5 C6 N18 C19 177.1(4) . . . . ?
C7 C6 N18 C19 -62.1(5) . . . . ?
C6 N18 C19 O20 169.9(4) . . . . ?
C6 N18 C19 O21 -10.9(5) . . . . ?
O20 C19 O21 C22 4.2(5) . . . . ?
N18 C19 O21 C22 -175.1(3) . . . . ?
C19 O21 C22 C23 -179.2(3) . . . . ?
O21 C22 C23 C24 172.9(3) . . . . ?
O21 C22 C23 C28 -8.5(5) . . . . ?
C28 C23 C24 C25 0.0(6) . . . . ?
C22 C23 C24 C25 178.7(4) . . . . ?
C23 C24 C25 C26 -0.3(7) . . . . ?
C24 C25 C26 C27 0.6(7) . . . . ?
C25 C26 C27 C28 -0.5(7) . . . . ?
C26 C27 C28 C23 0.1(6) . . . . ?
C24 C23 C28 C27 0.1(6) . . . . ?
C22 C23 C28 C27 -178.5(4) . . . . ?
C34 O29 C30 C31 -60.2(4) . . . . ?
O29 C30 C31 C32 56.7(5) . . . . ?
C30 C31 C32 C33 -53.3(5) . . . . ?
C31 C32 C33 C34 50.8(5) . . . . ?
C30 O29 C34 N46 -61.4(4) . . . . ?
C30 O29 C34 C33 56.9(4) . . . . ?
C30 O29 C34 C35 179.5(3) . . . . ?
C32 C33 C34 O29 -51.7(4) . . . . ?
C32 C33 C34 N46 70.2(4) . . . . ?
C32 C33 C34 C35 -168.9(3) . . . . ?
O29 C34 C35 O38 179.0(3) . . . . ?
N46 C34 C35 O38 58.5(4) . . . . ?
C33 C34 C35 O38 -60.2(4) . . . . ?
O29 C34 C35 C36 -58.2(4) . . . . ?
N46 C34 C35 C36 -178.7(3) . . . . ?
C33 C34 C35 C36 62.6(4) . . . . ?
O38 C35 C36 C37 9.2(7) . . . . ?
C34 C35 C36 C37 -111.2(5) . . . . ?
C36 C35 O38 Si39 103.3(4) . . . . ?
C34 C35 O38 Si39 -134.3(3) . . . . ?
C35 O38 Si39 C40 -70.4(3) . . . . ?
C35 O38 Si39 C41 50.0(3) . . . . ?
C35 O38 Si39 C45 170.3(3) . . . . ?
O38 Si39 C45 C43 -61.5(4) . . . . ?
C40 Si39 C45 C43 179.5(4) . . . . ?
C41 Si39 C45 C43 57.7(4) . . . . ?
O38 Si39 C45 C44 178.1(3) . . . . ?
C40 Si39 C45 C44 59.1(4) . . . . ?
C41 Si39 C45 C44 -62.6(4) . . . . ?
O38 Si39 C45 C42 59.7(4) . . . . ?
C40 Si39 C45 C42 -59.3(4) . . . . ?
C41 Si39 C45 C42 179.0(3) . . . . ?
O29 C34 N46 C47 -47.4(5) . . . . ?
C33 C34 N46 C47 -168.5(4) . . . . ?
C35 C34 N46 C47 68.4(5) . . . . ?
C34 N46 C47 O48 -176.0(4) . . . . ?
C34 N46 C47 O49 5.4(5) . . . . ?
O48 C47 O49 C50 -7.9(5) . . . . ?
N46 C47 O49 C50 170.7(3) . . . . ?
C47 O49 C50 C51 -174.0(3) . . . . ?
O49 C50 C51 C52 -157.1(4) . . . . ?
O49 C50 C51 C56 23.5(6) . . . . ?
C56 C51 C52 C53 -0.2(6) . . . . ?
C50 C51 C52 C53 -179.6(4) . . . . ?
C51 C52 C53 C54 0.7(7) . . . . ?
C52 C53 C54 C55 -0.5(7) . . . . ?
C53 C54 C55 C56 -0.2(7) . . . . ?
C54 C55 C56 C51 0.6(7) . . . . ?
C52 C51 C56 C55 -0.4(6) . . . . ?
C50 C51 C56 C55 178.9(4) . . . . ?
